data_7002509
loop_
_publ_author_name
'Blagg, Robin J.'
'Adams, Christopher J.'
'Charmant, Jonathan P. H.'
'Connelly, Neil G.'
'Haddow, Mairi F.'
'Hamilton, Alex'
'Knight, James'
'Orpen, A. Guy'
'Ridgway, Benjamin M.'

_publ_section_title
;
 A novel route to rhodaboratranes [Rh(CO)(PR3){B(taz)3}]+via the redox
 activation of scorpionate complexes [RhLL&#x2032;Tt]
;
_journal_issue 40
_journal_name_full 'Dalton Transactions'
_journal_page_first 8724
_journal_page_last 8736
_journal_paper_doi 10.1039/b910108j
_journal_year 2009
_chemical_formula_moiety '2(C23 H37 B N9 Rh S3), H2 O'
_chemical_formula_sum 'C46 H76 B2 N18 O Rh2 S6'
_chemical_formula_weight 1317.11
_chemical_name_systematic
;
?
;
_space_group_IT_number 2
_symmetry_cell_setting triclinic
_symmetry_space_group_name_Hall '-P 1'
_symmetry_space_group_name_H-M 'P -1'
_atom_sites_solution_hydrogens geom
_atom_sites_solution_primary direct
_atom_sites_solution_secondary difmap
_audit_creation_method SHELXL-97
_cell_angle_alpha 79.5750(10)
_cell_angle_beta 89.8850(10)
_cell_angle_gamma 89.5420(10)
_cell_formula_units_Z 2
_cell_length_a 11.2629(8)
_cell_length_b 15.5576(11)
_cell_length_c 17.0557(12)
_cell_measurement_temperature 173(2)
_cell_measurement_theta_max 27.57
_cell_measurement_theta_min 1.21
_cell_volume 2939.1(4)
_computing_cell_refinement 'Bruker SMART'
_computing_data_collection 'Bruker SMART'
_computing_data_reduction 'Brukerr SAINT'
_computing_molecular_graphics 'Bruker ShelXTL'
_computing_publication_material 'Bruker ShelXTL'
_computing_structure_refinement 'SHELXL-97 (Sheldrick, 1997)'
_computing_structure_solution 'SHELXS-97 (Sheldrick, 1990)'
_diffrn_ambient_temperature 173(2)
_diffrn_measured_fraction_theta_full 0.988
_diffrn_measured_fraction_theta_max 0.988
_diffrn_measurement_device_type 'CCD area detector'
_diffrn_measurement_method 'phi and omega scans'
_diffrn_radiation_monochromator graphite
_diffrn_radiation_source 'fine-focus sealed tube'
_diffrn_radiation_type MoK\a
_diffrn_radiation_wavelength 0.71073
_diffrn_reflns_av_R_equivalents 0.0901
_diffrn_reflns_av_sigmaI/netI 0.1558
_diffrn_reflns_limit_h_max 14
_diffrn_reflns_limit_h_min -14
_diffrn_reflns_limit_k_max 20
_diffrn_reflns_limit_k_min -20
_diffrn_reflns_limit_l_max 22
_diffrn_reflns_limit_l_min -22
_diffrn_reflns_number 30872
_diffrn_reflns_theta_full 27.57
_diffrn_reflns_theta_max 27.57
_diffrn_reflns_theta_min 1.81
_exptl_absorpt_coefficient_mu 0.827
_exptl_absorpt_correction_T_max 0.921
_exptl_absorpt_correction_T_min 0.699
_exptl_absorpt_correction_type multi-scan
_exptl_absorpt_process_details 'SADABS V2.03'
_exptl_crystal_colour yellow
_exptl_crystal_density_diffrn 1.488
_exptl_crystal_density_method 'not measured'
_exptl_crystal_description block
_exptl_crystal_F_000 1364
_exptl_crystal_size_max 0.50
_exptl_crystal_size_mid 0.20
_exptl_crystal_size_min 0.10
_refine_diff_density_max 0.609
_refine_diff_density_min -0.644
_refine_diff_density_rms 0.123
_refine_ls_extinction_method none
_refine_ls_goodness_of_fit_ref 0.938
_refine_ls_hydrogen_treatment mixed
_refine_ls_matrix_type full
_refine_ls_number_parameters 694
_refine_ls_number_reflns 13432
_refine_ls_number_restraints 3
_refine_ls_restrained_S_all 0.938
_refine_ls_R_factor_all 0.1376
_refine_ls_R_factor_gt 0.0529
_refine_ls_shift/su_max 0.005
_refine_ls_shift/su_mean 0.000
_refine_ls_structure_factor_coef Fsqd
_refine_ls_weighting_details 'calc w=1/[\s^2^(Fo^2^)+(0.0293P)^2^+0.0000P] where P=(Fo^2^+2Fc^2^)/3'
_refine_ls_weighting_scheme calc
_refine_ls_wR_factor_gt 0.0829
_refine_ls_wR_factor_ref 0.1036
_reflns_number_gt 7255
_reflns_number_total 13432
_reflns_threshold_expression >2sigma(I)
_cod_data_source_file b910108j.txt
_cod_data_source_block 2
_cod_original_sg_symbol_Hall -P1
_cod_original_sg_symbol_H-M P-1
_cod_original_formula_sum 'C46 H76 B2 N18 O1 Rh2 S6'
_cod_database_code 7002509

loop_
_symmetry_equiv_pos_as_xyz
'x, y, z'
'-x, -y, -z'

loop_
_atom_site_label
_atom_site_type_symbol
_atom_site_fract_x
_atom_site_fract_y
_atom_site_fract_z
_atom_site_U_iso_or_equiv
_atom_site_adp_type
_atom_site_occupancy
_atom_site_symmetry_multiplicity
_atom_site_calc_flag
_atom_site_refinement_flags
_atom_site_disorder_assembly
_atom_site_disorder_group
Rh1 Rh 0.76356(3) 0.33614(2) 0.84154(2) 0.02067(11) Uani 1 1 d . . .
S1 S 0.62200(10) 0.37140(8) 0.94144(7) 0.0253(3) Uani 1 1 d . . .
S2 S 0.65791(11) 0.21329(8) 0.81361(7) 0.0269(3) Uani 1 1 d . . .
S3 S 1.06031(10) 0.15003(8) 0.97415(7) 0.0219(3) Uani 1 1 d . . .
N1 N 0.7402(3) 0.2551(2) 1.0558(2) 0.0182(9) Uani 1 1 d . . .
N2 N 0.7642(3) 0.2410(2) 1.1374(2) 0.0225(9) Uani 1 1 d . . .
N3 N 0.6540(3) 0.3596(2) 1.1024(2) 0.0212(9) Uani 1 1 d . . .
N4 N 0.6496(3) 0.1562(2) 0.9764(2) 0.0191(9) Uani 1 1 d . . .
N5 N 0.5685(3) 0.1203(2) 1.0340(2) 0.0204(9) Uani 1 1 d . . .
N6 N 0.4890(3) 0.1327(2) 0.9147(2) 0.0212(9) Uani 1 1 d . . .
N7 N 0.8442(3) 0.1142(2) 1.0479(2) 0.0183(9) Uani 1 1 d . . .
N8 N 0.7953(3) 0.0573(2) 1.1131(2) 0.0198(9) Uani 1 1 d . . .
N9 N 0.9888(3) 0.0357(2) 1.1067(2) 0.0176(9) Uani 1 1 d . . .
B1 B 0.7709(4) 0.1887(4) 1.0016(3) 0.0205(13) Uani 1 1 d . . .
H1 H 0.8157 0.2180 0.9535 0.025 Uiso 1 1 calc R . .
C2 C 0.6743(4) 0.3281(3) 1.0341(3) 0.0191(11) Uani 1 1 d . . .
C3 C 0.7108(4) 0.3054(3) 1.1637(3) 0.0222(11) Uani 1 1 d . . .
C4 C 0.7116(4) 0.3177(3) 1.2478(3) 0.0313(13) Uani 1 1 d . . .
H3A H 0.7619 0.2727 1.2794 0.047 Uiso 1 1 calc R . .
H4B H 0.6305 0.3129 1.2689 0.047 Uiso 1 1 calc R . .
H5C H 0.7430 0.3756 1.2506 0.047 Uiso 1 1 calc R . .
C5 C 0.5891(4) 0.4405(3) 1.1089(3) 0.0266(12) Uani 1 1 d . . .
H6A H 0.5436 0.4317 1.1594 0.032 Uiso 1 1 calc R . .
H7B H 0.5320 0.4546 1.0643 0.032 Uiso 1 1 calc R . .
C6 C 0.6737(4) 0.5160(3) 1.1069(3) 0.0386(14) Uani 1 1 d . . .
H8A H 0.7225 0.5059 1.1553 0.058 Uiso 1 1 calc R . .
H9B H 0.6283 0.5704 1.1042 0.058 Uiso 1 1 calc R . .
H10C H 0.7252 0.5204 1.0600 0.058 Uiso 1 1 calc R . .
C7 C 0.6009(4) 0.1665(3) 0.9040(3) 0.0207(11) Uani 1 1 d . . .
C8 C 0.4730(4) 0.1067(3) 0.9945(3) 0.0255(12) Uani 1 1 d . . .
C9 C 0.3623(4) 0.0676(3) 1.0310(3) 0.0318(13) Uani 1 1 d . . .
H11A H 0.3751 0.0464 1.0881 0.048 Uiso 1 1 calc R . .
H12B H 0.3396 0.0186 1.0054 0.048 Uiso 1 1 calc R . .
H13C H 0.2989 0.1118 1.0237 0.048 Uiso 1 1 calc R . .
C10 C 0.3996(4) 0.1348(3) 0.8523(3) 0.0299(13) Uani 1 1 d . . .
H14A H 0.3424 0.0869 0.8684 0.036 Uiso 1 1 calc R . .
H15B H 0.4387 0.1257 0.8024 0.036 Uiso 1 1 calc R . .
C11 C 0.3340(4) 0.2219(3) 0.8379(3) 0.0402(14) Uani 1 1 d . . .
H16A H 0.2871 0.2274 0.8852 0.060 Uiso 1 1 calc R . .
H17B H 0.2810 0.2248 0.7919 0.060 Uiso 1 1 calc R . .
H18C H 0.3914 0.2696 0.8272 0.060 Uiso 1 1 calc R . .
C12 C 0.9641(4) 0.0999(3) 1.0438(3) 0.0188(11) Uani 1 1 d . . .
C13 C 0.8844(4) 0.0124(3) 1.1461(3) 0.0199(11) Uani 1 1 d . . .
C14 C 0.8771(4) -0.0562(3) 1.2188(3) 0.0283(12) Uani 1 1 d . . .
H19A H 0.7945 -0.0624 1.2369 0.042 Uiso 1 1 calc R . .
H20B H 0.9263 -0.0396 1.2610 0.042 Uiso 1 1 calc R . .
H21C H 0.9059 -0.1120 1.2066 0.042 Uiso 1 1 calc R . .
C15 C 1.1062(3) -0.0041(3) 1.1276(3) 0.0230(12) Uani 1 1 d . . .
H22A H 1.1558 0.0013 1.0790 0.028 Uiso 1 1 calc R . .
H23B H 1.0967 -0.0672 1.1494 0.028 Uiso 1 1 calc R . .
C16 C 1.1681(4) 0.0393(3) 1.1885(3) 0.0333(13) Uani 1 1 d . . .
H24A H 1.1810 0.1011 1.1661 0.050 Uiso 1 1 calc R . .
H25B H 1.2448 0.0104 1.2024 0.050 Uiso 1 1 calc R . .
H26C H 1.1188 0.0345 1.2364 0.050 Uiso 1 1 calc R . .
C17 C 0.8241(4) 0.3443(3) 0.7223(3) 0.0280(12) Uani 1 1 d . . .
H27 H 0.7841 0.3029 0.6926 0.034 Uiso 1 1 calc R . .
C18 C 0.9124(4) 0.3059(3) 0.7744(3) 0.0297(13) Uani 1 1 d . . .
H28 H 0.9234 0.2419 0.7751 0.036 Uiso 1 1 calc R . .
C19 C 1.0240(4) 0.3512(3) 0.7927(3) 0.0399(15) Uani 1 1 d . . .
H29A H 1.0447 0.3968 0.7464 0.048 Uiso 1 1 calc R . .
H30B H 1.0901 0.3083 0.8015 0.048 Uiso 1 1 calc R . .
C20 C 1.0095(4) 0.3935(3) 0.8667(3) 0.0415(15) Uani 1 1 d . . .
H31A H 1.0332 0.3507 0.9144 0.050 Uiso 1 1 calc R . .
H32B H 1.0637 0.4440 0.8621 0.050 Uiso 1 1 calc R . .
C21 C 0.8847(4) 0.4242(3) 0.8779(3) 0.0289(12) Uani 1 1 d . . .
H33 H 0.8685 0.4375 0.9322 0.035 Uiso 1 1 calc R . .
C22 C 0.8128(4) 0.4700(3) 0.8184(3) 0.0292(12) Uani 1 1 d . . .
H34 H 0.7538 0.5096 0.8381 0.035 Uiso 1 1 calc R . .
C23 C 0.8541(4) 0.5024(3) 0.7331(3) 0.0337(13) Uani 1 1 d . . .
H35A H 0.8161 0.5596 0.7123 0.040 Uiso 1 1 calc R . .
H36B H 0.9412 0.5110 0.7326 0.040 Uiso 1 1 calc R . .
C24 C 0.8230(4) 0.4378(3) 0.6794(3) 0.0332(13) Uani 1 1 d . . .
H37A H 0.7431 0.4523 0.6564 0.040 Uiso 1 1 calc R . .
H38B H 0.8805 0.4440 0.6347 0.040 Uiso 1 1 calc R . .
Rh1' Rh 0.10740(3) 0.20034(3) 0.45056(2) 0.02314(11) Uani 1 1 d . . .
S1' S 0.05064(10) 0.25100(9) 0.31618(7) 0.0307(3) Uani 1 1 d . . .
S2' S 0.21764(11) 0.07385(8) 0.42134(8) 0.0291(3) Uani 1 1 d . . .
S3' S 0.50756(12) 0.29025(9) 0.52268(8) 0.0352(3) Uani 1 1 d . . .
N1' N 0.2894(3) 0.2761(2) 0.2816(2) 0.0210(9) Uani 1 1 d . . .
N2' N 0.3628(3) 0.2861(3) 0.2147(2) 0.0257(10) Uani 1 1 d . . .
N3' N 0.1750(3) 0.2790(2) 0.1789(2) 0.0199(9) Uani 1 1 d . . .
N4' N 0.4111(3) 0.1800(2) 0.3820(2) 0.0230(9) Uani 1 1 d . . .
N5' N 0.5312(3) 0.1740(3) 0.3664(2) 0.0252(10) Uani 1 1 d . . .
N6' N 0.4531(3) 0.0425(2) 0.4005(2) 0.0226(9) Uani 1 1 d . . .
N7' N 0.4275(3) 0.3444(2) 0.3695(2) 0.0202(9) Uani 1 1 d . . .
N8' N 0.4315(3) 0.4181(2) 0.3094(2) 0.0242(10) Uani 1 1 d . . .
N9' N 0.5437(3) 0.4369(2) 0.4107(2) 0.0228(9) Uani 1 1 d . . .
B1' B 0.3430(5) 0.2678(4) 0.3653(3) 0.0235(13) Uani 1 1 d . . .
H1' H 0.2779 0.2672 0.4053 0.028 Uiso 1 1 calc R . .
C2' C 0.1753(4) 0.2692(3) 0.2595(3) 0.0219(11) Uani 1 1 d . . .
C3' C 0.2916(4) 0.2885(3) 0.1544(3) 0.0270(12) Uani 1 1 d . . .
C4' C 0.3298(5) 0.2996(3) 0.0693(3) 0.0397(14) Uani 1 1 d . . .
H39' H 0.3078 0.3583 0.0415 0.060 Uiso 1 1 calc R . .
H40' H 0.2906 0.2559 0.0437 0.060 Uiso 1 1 calc R . .
H41' H 0.4161 0.2920 0.0668 0.060 Uiso 1 1 calc R . .
C5' C 0.0697(4) 0.2778(3) 0.1298(3) 0.0293(12) Uani 1 1 d . . .
H42' H 0.0107 0.2380 0.1600 0.035 Uiso 1 1 calc R . .
H43' H 0.0915 0.2542 0.0815 0.035 Uiso 1 1 calc R . .
C6' C 0.0130(4) 0.3681(3) 0.1046(3) 0.0402(14) Uani 1 1 d . . .
H44' H -0.0106 0.3913 0.1521 0.060 Uiso 1 1 calc R . .
H45' H -0.0571 0.3634 0.0717 0.060 Uiso 1 1 calc R . .
H46' H 0.0705 0.4076 0.0737 0.060 Uiso 1 1 calc R . .
C7' C 0.3625(4) 0.1017(3) 0.4009(3) 0.0222(11) Uani 1 1 d . . .
C8' C 0.5535(4) 0.0908(3) 0.3774(3) 0.0280(12) Uani 1 1 d . . .
C9' C 0.6723(4) 0.0515(3) 0.3670(3) 0.0414(15) Uani 1 1 d . . .
H47' H 0.6671 0.0142 0.3266 0.062 Uiso 1 1 calc R . .
H48' H 0.6983 0.0164 0.4177 0.062 Uiso 1 1 calc R . .
H49' H 0.7297 0.0982 0.3497 0.062 Uiso 1 1 calc R . .
C10' C 0.4431(4) -0.0528(3) 0.4150(3) 0.0304(13) Uani 1 1 d . . .
H50C H 0.3843 -0.0710 0.4579 0.036 Uiso 1 1 calc R . .
H51D H 0.5207 -0.0791 0.4335 0.036 Uiso 1 1 calc R . .
C11' C 0.4058(5) -0.0864(3) 0.3413(3) 0.0448(15) Uani 1 1 d . . .
H52D H 0.3233 -0.0691 0.3284 0.067 Uiso 1 1 calc R . .
H53E H 0.4125 -0.1503 0.3511 0.067 Uiso 1 1 calc R . .
H54F H 0.4573 -0.0617 0.2967 0.067 Uiso 1 1 calc R . .
C12' C 0.4930(4) 0.3560(3) 0.4333(3) 0.0228(11) Uani 1 1 d . . .
C13' C 0.5015(4) 0.4724(3) 0.3366(3) 0.0238(12) Uani 1 1 d . . .
C14' C 0.5300(4) 0.5617(3) 0.2939(3) 0.0351(13) Uani 1 1 d . . .
H55D H 0.4825 0.5753 0.2451 0.053 Uiso 1 1 calc R . .
H56E H 0.6146 0.5646 0.2800 0.053 Uiso 1 1 calc R . .
H57F H 0.5119 0.6041 0.3283 0.053 Uiso 1 1 calc R . .
C15' C 0.6305(4) 0.4748(3) 0.4578(3) 0.0324(13) Uani 1 1 d . . .
H58C H 0.6162 0.4528 0.5152 0.039 Uiso 1 1 calc R . .
H59D H 0.6207 0.5391 0.4479 0.039 Uiso 1 1 calc R . .
C16' C 0.7565(4) 0.4517(4) 0.4368(4) 0.0556(18) Uani 1 1 d . . .
H60D H 0.7660 0.3880 0.4457 0.083 Uiso 1 1 calc R . .
H61E H 0.8127 0.4762 0.4705 0.083 Uiso 1 1 calc R . .
H62F H 0.7722 0.4760 0.3806 0.083 Uiso 1 1 calc R . .
C17' C 0.1725(4) 0.1810(3) 0.5685(3) 0.0318(13) Uani 1 1 d . . .
H63' H 0.2515 0.1508 0.5757 0.038 Uiso 1 1 calc R . .
C18' C 0.0768(4) 0.1245(3) 0.5678(3) 0.0284(12) Uani 1 1 d . . .
H64' H 0.1005 0.0617 0.5732 0.034 Uiso 1 1 calc R . .
C19' C -0.0444(4) 0.1383(3) 0.6016(3) 0.0346(14) Uani 1 1 d . . .
H65C H -0.0367 0.1730 0.6445 0.042 Uiso 1 1 calc R . .
H66D H -0.0785 0.0809 0.6252 0.042 Uiso 1 1 calc R . .
C20' C -0.1285(4) 0.1858(4) 0.5370(3) 0.0406(15) Uani 1 1 d . . .
H67C H -0.1705 0.1420 0.5120 0.049 Uiso 1 1 calc R . .
H68D H -0.1888 0.2187 0.5622 0.049 Uiso 1 1 calc R . .
C21' C -0.0644(4) 0.2477(3) 0.4736(3) 0.0346(14) Uani 1 1 d . . .
H69' H -0.1126 0.2668 0.4243 0.042 Uiso 1 1 calc R . .
C22' C 0.0213(4) 0.3090(3) 0.4861(3) 0.0351(14) Uani 1 1 d . . .
H70' H 0.0217 0.3635 0.4447 0.042 Uiso 1 1 calc R . .
C23' C 0.0580(5) 0.3220(3) 0.5687(3) 0.0451(16) Uani 1 1 d . . .
H71C H -0.0092 0.3065 0.6059 0.054 Uiso 1 1 calc R . .
H72D H 0.0762 0.3845 0.5670 0.054 Uiso 1 1 calc R . .
C24' C 0.1670(5) 0.2662(4) 0.6001(3) 0.0432(15) Uani 1 1 d . . .
H73C H 0.2400 0.3000 0.5841 0.052 Uiso 1 1 calc R . .
H74D H 0.1642 0.2531 0.6590 0.052 Uiso 1 1 calc R . .
O1 O 0.5143(5) 0.0889(4) 0.2021(3) 0.0913(18) Uani 1 1 d D . .
H1O H 0.520(6) 0.139(3) 0.221(4) 0.137 Uiso 1 1 d D . .
H2O H 0.578(4) 0.085(4) 0.171(4) 0.137 Uiso 1 1 d D . .

loop_
_atom_site_aniso_label
_atom_site_aniso_U_11
_atom_site_aniso_U_22
_atom_site_aniso_U_33
_atom_site_aniso_U_23
_atom_site_aniso_U_13
_atom_site_aniso_U_12
Rh1 0.0187(2) 0.0202(2) 0.0231(2) -0.00409(18) 0.00198(17) 0.00273(16)
S1 0.0233(7) 0.0314(8) 0.0204(7) -0.0033(6) -0.0008(5) 0.0132(6)
S2 0.0305(7) 0.0292(8) 0.0219(7) -0.0069(6) -0.0011(6) -0.0021(6)
S3 0.0167(6) 0.0247(7) 0.0242(7) -0.0041(6) 0.0013(5) 0.0011(5)
N1 0.014(2) 0.022(2) 0.019(2) -0.0043(18) -0.0058(17) 0.0064(17)
N2 0.020(2) 0.027(2) 0.020(2) -0.0049(19) -0.0051(18) 0.0046(18)
N3 0.022(2) 0.020(2) 0.022(2) -0.0050(18) -0.0004(18) 0.0071(17)
N4 0.015(2) 0.022(2) 0.020(2) -0.0018(18) -0.0002(17) -0.0047(16)
N5 0.013(2) 0.024(2) 0.023(2) -0.0007(18) 0.0011(18) 0.0025(17)
N6 0.015(2) 0.023(2) 0.027(2) -0.0075(19) -0.0062(18) 0.0010(17)
N7 0.016(2) 0.018(2) 0.021(2) -0.0044(18) -0.0002(17) 0.0028(16)
N8 0.017(2) 0.018(2) 0.023(2) -0.0006(18) 0.0002(18) 0.0003(17)
N9 0.016(2) 0.017(2) 0.019(2) -0.0032(17) -0.0049(17) 0.0022(16)
B1 0.011(3) 0.027(3) 0.024(3) -0.004(3) -0.003(2) 0.004(2)
C2 0.011(2) 0.023(3) 0.023(3) -0.004(2) -0.001(2) 0.000(2)
C3 0.017(2) 0.024(3) 0.024(3) -0.001(2) 0.002(2) -0.001(2)
C4 0.038(3) 0.032(3) 0.024(3) -0.004(2) -0.005(2) 0.007(2)
C5 0.028(3) 0.030(3) 0.022(3) -0.007(2) 0.001(2) 0.014(2)
C6 0.037(3) 0.028(3) 0.048(4) -0.001(3) -0.001(3) 0.006(3)
C7 0.018(2) 0.017(3) 0.028(3) -0.006(2) -0.003(2) 0.003(2)
C8 0.014(3) 0.026(3) 0.035(3) -0.001(2) -0.001(2) 0.006(2)
C9 0.015(3) 0.029(3) 0.049(4) 0.000(3) 0.000(2) 0.002(2)
C10 0.021(3) 0.034(3) 0.036(3) -0.009(3) -0.015(2) 0.000(2)
C11 0.030(3) 0.046(4) 0.042(4) -0.001(3) -0.016(3) 0.006(3)
C12 0.012(2) 0.020(3) 0.027(3) -0.013(2) -0.001(2) 0.0026(19)
C13 0.022(3) 0.020(3) 0.019(3) -0.008(2) 0.001(2) -0.001(2)
C14 0.028(3) 0.030(3) 0.025(3) 0.001(2) -0.004(2) 0.001(2)
C15 0.011(2) 0.021(3) 0.033(3) 0.006(2) -0.005(2) 0.007(2)
C16 0.021(3) 0.046(4) 0.034(3) -0.008(3) -0.010(2) 0.001(2)
C17 0.031(3) 0.027(3) 0.027(3) -0.010(2) 0.011(2) 0.005(2)
C18 0.028(3) 0.025(3) 0.034(3) -0.003(2) 0.013(2) 0.010(2)
C19 0.023(3) 0.035(4) 0.056(4) 0.006(3) 0.012(3) 0.010(2)
C20 0.031(3) 0.031(3) 0.059(4) 0.001(3) -0.012(3) -0.002(3)
C21 0.028(3) 0.024(3) 0.036(3) -0.007(2) 0.000(2) -0.001(2)
C22 0.031(3) 0.021(3) 0.037(3) -0.009(2) 0.002(3) 0.002(2)
C23 0.027(3) 0.024(3) 0.045(4) 0.006(3) 0.002(3) 0.004(2)
C24 0.034(3) 0.035(3) 0.028(3) 0.002(3) 0.008(2) 0.011(2)
Rh1' 0.0237(2) 0.0233(2) 0.0215(2) -0.00207(18) 0.00228(18) 0.00623(17)
S1' 0.0214(7) 0.0447(9) 0.0232(7) 0.0012(6) -0.0006(6) 0.0021(6)
S2' 0.0267(7) 0.0222(7) 0.0388(8) -0.0064(6) 0.0049(6) 0.0029(6)
S3' 0.0478(9) 0.0285(8) 0.0273(8) 0.0003(6) -0.0103(7) 0.0034(6)
N1' 0.022(2) 0.022(2) 0.020(2) -0.0070(18) 0.0025(18) 0.0002(17)
N2' 0.024(2) 0.030(3) 0.023(2) -0.006(2) 0.002(2) 0.0005(18)
N3' 0.023(2) 0.019(2) 0.018(2) -0.0055(18) -0.0031(18) -0.0005(17)
N4' 0.022(2) 0.019(2) 0.026(2) -0.0009(19) 0.0006(18) 0.0067(18)
N5' 0.019(2) 0.029(3) 0.029(2) -0.008(2) 0.0026(18) 0.0064(18)
N6' 0.027(2) 0.019(2) 0.022(2) -0.0035(18) -0.0002(18) 0.0102(18)
N7' 0.022(2) 0.018(2) 0.020(2) -0.0018(18) -0.0028(18) 0.0061(17)
N8' 0.028(2) 0.017(2) 0.027(2) -0.0048(19) 0.0024(19) 0.0031(18)
N9' 0.024(2) 0.018(2) 0.027(2) -0.0064(19) -0.0018(19) 0.0009(18)
B1' 0.021(3) 0.026(3) 0.023(3) -0.002(3) 0.003(3) 0.004(2)
C2' 0.027(3) 0.015(3) 0.022(3) 0.001(2) -0.002(2) 0.004(2)
C3' 0.030(3) 0.023(3) 0.028(3) -0.003(2) 0.005(3) 0.001(2)
C4' 0.046(3) 0.048(4) 0.024(3) -0.006(3) 0.009(3) -0.002(3)
C5' 0.034(3) 0.033(3) 0.020(3) -0.005(2) -0.003(2) -0.005(2)
C6' 0.044(3) 0.039(4) 0.035(3) 0.001(3) -0.017(3) -0.006(3)
C7' 0.028(3) 0.021(3) 0.016(3) 0.000(2) -0.001(2) 0.007(2)
C8' 0.025(3) 0.036(3) 0.024(3) -0.010(3) -0.002(2) 0.008(2)
C9' 0.031(3) 0.042(4) 0.052(4) -0.010(3) 0.005(3) 0.017(3)
C10' 0.037(3) 0.020(3) 0.035(3) -0.006(2) -0.002(3) 0.007(2)
C11' 0.079(4) 0.024(3) 0.031(3) -0.005(3) -0.006(3) 0.004(3)
C12' 0.016(2) 0.026(3) 0.026(3) -0.006(2) -0.005(2) 0.008(2)
C13' 0.027(3) 0.016(3) 0.027(3) -0.001(2) 0.003(2) 0.005(2)
C14' 0.045(3) 0.026(3) 0.032(3) 0.002(3) -0.002(3) 0.000(3)
C15' 0.034(3) 0.024(3) 0.040(3) -0.009(3) -0.003(3) 0.000(2)
C16' 0.030(3) 0.069(5) 0.072(5) -0.025(4) -0.009(3) 0.007(3)
C17' 0.031(3) 0.039(3) 0.024(3) -0.003(3) 0.001(2) 0.015(3)
C18' 0.032(3) 0.031(3) 0.018(3) 0.008(2) 0.001(2) 0.006(2)
C19' 0.036(3) 0.040(4) 0.025(3) 0.004(3) 0.010(3) -0.001(3)
C20' 0.035(3) 0.045(4) 0.039(4) 0.000(3) 0.009(3) 0.005(3)
C21' 0.026(3) 0.034(3) 0.041(4) -0.001(3) -0.001(3) 0.019(3)
C22' 0.041(3) 0.031(3) 0.031(3) 0.001(3) 0.009(3) 0.021(3)
C23' 0.063(4) 0.024(3) 0.050(4) -0.014(3) 0.019(3) 0.001(3)
C24' 0.040(3) 0.057(4) 0.039(4) -0.024(3) 0.005(3) -0.009(3)
O1 0.116(4) 0.115(5) 0.043(3) -0.013(3) 0.024(3) -0.055(4)

loop_
_atom_type_symbol
_atom_type_description
_atom_type_scat_dispersion_real
_atom_type_scat_dispersion_imag
_atom_type_scat_source
C C 0.0033 0.0016 'International Tables Vol C Tables 4.2.6.8 and 6.1.1.4'
H H 0.0000 0.0000 'International Tables Vol C Tables 4.2.6.8 and 6.1.1.4'
B B 0.0013 0.0007 'International Tables Vol C Tables 4.2.6.8 and 6.1.1.4'
N N 0.0061 0.0033 'International Tables Vol C Tables 4.2.6.8 and 6.1.1.4'
S S 0.1246 0.1234 'International Tables Vol C Tables 4.2.6.8 and 6.1.1.4'
Rh Rh -1.1178 0.9187 'International Tables Vol C Tables 4.2.6.8 and 6.1.1.4'
O O 0.0106 0.0060 'International Tables Vol C Tables 4.2.6.8 and 6.1.1.4'

loop_
_geom_angle_atom_site_label_1
_geom_angle_atom_site_label_2
_geom_angle_atom_site_label_3
_geom_angle
_geom_angle_site_symmetry_1
_geom_angle_site_symmetry_3
_geom_angle_publ_flag
C21 Rh1 C18 82.22(19) . . ?
C21 Rh1 C17 98.22(19) . . ?
C18 Rh1 C17 38.24(17) . . ?
C21 Rh1 C22 38.21(17) . . ?
C18 Rh1 C22 89.67(19) . . ?
C17 Rh1 C22 81.36(19) . . ?
C21 Rh1 S2 167.38(13) . . ?
C18 Rh1 S2 91.52(14) . . ?
C17 Rh1 S2 83.20(14) . . ?
C22 Rh1 S2 153.37(14) . . ?
C21 Rh1 S1 88.80(13) . . ?
C18 Rh1 S1 168.01(14) . . ?
C17 Rh1 S1 152.33(13) . . ?
C22 Rh1 S1 88.15(13) . . ?
S2 Rh1 S1 95.71(4) . . ?
C2 S1 Rh1 108.62(15) . . ?
C7 S2 Rh1 103.73(17) . . ?
C2 N1 N2 110.7(4) . . ?
C2 N1 B1 125.2(4) . . ?
N2 N1 B1 123.6(4) . . ?
C3 N2 N1 105.1(4) . . ?
C2 N3 C3 108.0(4) . . ?
C2 N3 C5 126.2(4) . . ?
C3 N3 C5 125.7(4) . . ?
C7 N4 N5 110.4(3) . . ?
C7 N4 B1 129.1(4) . . ?
N5 N4 B1 120.0(4) . . ?
C8 N5 N4 105.2(4) . . ?
C8 N6 C7 107.1(4) . . ?
C8 N6 C10 126.9(4) . . ?
C7 N6 C10 125.6(4) . . ?
C12 N7 N8 110.1(3) . . ?
C12 N7 B1 128.3(4) . . ?
N8 N7 B1 120.8(3) . . ?
C13 N8 N7 104.7(3) . . ?
C12 N9 C13 107.9(3) . . ?
C12 N9 C15 126.1(4) . . ?
C13 N9 C15 126.0(4) . . ?
N7 B1 N1 109.6(4) . . ?
N7 B1 N4 111.4(4) . . ?
N1 B1 N4 105.1(3) . . ?
N7 B1 H1 110.2 . . ?
N1 B1 H1 110.2 . . ?
N4 B1 H1 110.2 . . ?
N1 C2 N3 105.7(4) . . ?
N1 C2 S1 127.9(4) . . ?
N3 C2 S1 126.4(3) . . ?
N2 C3 N3 110.5(4) . . ?
N2 C3 C4 124.6(4) . . ?
N3 C3 C4 124.9(4) . . ?
C3 C4 H3A 109.5 . . ?
C3 C4 H4B 109.5 . . ?
H3A C4 H4B 109.5 . . ?
C3 C4 H5C 109.5 . . ?
H3A C4 H5C 109.5 . . ?
H4B C4 H5C 109.5 . . ?
N3 C5 C6 111.0(4) . . ?
N3 C5 H6A 109.4 . . ?
C6 C5 H6A 109.4 . . ?
N3 C5 H7B 109.4 . . ?
C6 C5 H7B 109.4 . . ?
H6A C5 H7B 108.0 . . ?
C5 C6 H8A 109.5 . . ?
C5 C6 H9B 109.5 . . ?
H8A C6 H9B 109.5 . . ?
C5 C6 H10C 109.5 . . ?
H8A C6 H10C 109.5 . . ?
H9B C6 H10C 109.5 . . ?
N4 C7 N6 106.2(4) . . ?
N4 C7 S2 129.7(3) . . ?
N6 C7 S2 124.1(4) . . ?
N5 C8 N6 111.0(4) . . ?
N5 C8 C9 125.0(4) . . ?
N6 C8 C9 124.0(4) . . ?
C8 C9 H11A 109.5 . . ?
C8 C9 H12B 109.5 . . ?
H11A C9 H12B 109.5 . . ?
C8 C9 H13C 109.5 . . ?
H11A C9 H13C 109.5 . . ?
H12B C9 H13C 109.5 . . ?
N6 C10 C11 110.6(4) . . ?
N6 C10 H14A 109.5 . . ?
C11 C10 H14A 109.5 . . ?
N6 C10 H15B 109.5 . . ?
C11 C10 H15B 109.5 . . ?
H14A C10 H15B 108.1 . . ?
C10 C11 H16A 109.5 . . ?
C10 C11 H17B 109.5 . . ?
H16A C11 H17B 109.5 . . ?
C10 C11 H18C 109.5 . . ?
H16A C11 H18C 109.5 . . ?
H17B C11 H18C 109.5 . . ?
N9 C12 N7 105.1(4) . . ?
N9 C12 S3 127.4(3) . . ?
N7 C12 S3 127.5(4) . . ?
N8 C13 N9 112.1(4) . . ?
N8 C13 C14 124.8(4) . . ?
N9 C13 C14 123.1(4) . . ?
C13 C14 H19A 109.5 . . ?
C13 C14 H20B 109.5 . . ?
H19A C14 H20B 109.5 . . ?
C13 C14 H21C 109.5 . . ?
H19A C14 H21C 109.5 . . ?
H20B C14 H21C 109.5 . . ?
N9 C15 C16 111.3(4) . . ?
N9 C15 H22A 109.4 . . ?
C16 C15 H22A 109.4 . . ?
N9 C15 H23B 109.4 . . ?
C16 C15 H23B 109.4 . . ?
H22A C15 H23B 108.0 . . ?
C15 C16 H24A 109.5 . . ?
C15 C16 H25B 109.5 . . ?
H24A C16 H25B 109.5 . . ?
C15 C16 H26C 109.5 . . ?
H24A C16 H26C 109.5 . . ?
H25B C16 H26C 109.5 . . ?
C18 C17 C24 125.3(5) . . ?
C18 C17 Rh1 70.9(3) . . ?
C24 C17 Rh1 110.6(3) . . ?
C18 C17 H27 114.0 . . ?
C24 C17 H27 114.0 . . ?
Rh1 C17 H27 114.0 . . ?
C17 C18 C19 124.5(5) . . ?
C17 C18 Rh1 70.9(3) . . ?
C19 C18 Rh1 113.0(3) . . ?
C17 C18 H28 113.7 . . ?
C19 C18 H28 113.7 . . ?
Rh1 C18 H28 113.7 . . ?
C18 C19 C20 111.8(4) . . ?
C18 C19 H29A 109.2 . . ?
C20 C19 H29A 109.2 . . ?
C18 C19 H30B 109.2 . . ?
C20 C19 H30B 109.2 . . ?
H29A C19 H30B 107.9 . . ?
C21 C20 C19 113.1(4) . . ?
C21 C20 H31A 109.0 . . ?
C19 C20 H31A 109.0 . . ?
C21 C20 H32B 109.0 . . ?
C19 C20 H32B 109.0 . . ?
H31A C20 H32B 107.8 . . ?
C22 C21 C20 125.5(5) . . ?
C22 C21 Rh1 71.4(3) . . ?
C20 C21 Rh1 109.4(3) . . ?
C22 C21 H33 114.1 . . ?
C20 C21 H33 114.1 . . ?
Rh1 C21 H33 114.1 . . ?
C21 C22 C23 123.9(4) . . ?
C21 C22 Rh1 70.4(3) . . ?
C23 C22 Rh1 113.8(3) . . ?
C21 C22 H34 113.8 . . ?
C23 C22 H34 113.8 . . ?
Rh1 C22 H34 113.8 . . ?
C24 C23 C22 111.2(4) . . ?
C24 C23 H35A 109.4 . . ?
C22 C23 H35A 109.4 . . ?
C24 C23 H36B 109.4 . . ?
C22 C23 H36B 109.4 . . ?
H35A C23 H36B 108.0 . . ?
C17 C24 C23 113.1(4) . . ?
C17 C24 H37A 109.0 . . ?
C23 C24 H37A 109.0 . . ?
C17 C24 H38B 109.0 . . ?
C23 C24 H38B 109.0 . . ?
H37A C24 H38B 107.8 . . ?
C17' Rh1' C22' 82.4(2) . . ?
C17' Rh1' C21' 97.68(19) . . ?
C22' Rh1' C21' 38.60(18) . . ?
C17' Rh1' C18' 38.19(17) . . ?
C22' Rh1' C18' 89.56(19) . . ?
C21' Rh1' C18' 80.28(19) . . ?
C17' Rh1' S1' 168.29(15) . . ?
C22' Rh1' S1' 90.71(14) . . ?
C21' Rh1' S1' 82.49(15) . . ?
C18' Rh1' S1' 151.88(14) . . ?
C17' Rh1' S2' 92.22(14) . . ?
C22' Rh1' S2' 174.54(15) . . ?
C21' Rh1' S2' 144.20(15) . . ?
C18' Rh1' S2' 86.86(13) . . ?
S1' Rh1' S2' 94.40(5) . . ?
C2' S1' Rh1' 108.62(17) . . ?
C7' S2' Rh1' 109.68(17) . . ?
C2' N1' N2' 109.8(4) . . ?
C2' N1' B1' 129.7(4) . . ?
N2' N1' B1' 120.4(4) . . ?
C3' N2' N1' 105.3(4) . . ?
C2' N3' C3' 106.8(4) . . ?
C2' N3' C5' 125.1(4) . . ?
C3' N3' C5' 128.0(4) . . ?
C7' N4' N5' 111.5(4) . . ?
C7' N4' B1' 125.7(4) . . ?
N5' N4' B1' 122.1(4) . . ?
C8' N5' N4' 104.7(4) . . ?
C7' N6' C8' 106.2(4) . . ?
C7' N6' C10' 126.8(4) . . ?
C8' N6' C10' 126.9(4) . . ?
C12' N7' N8' 111.0(4) . . ?
C12' N7' B1' 126.5(4) . . ?
N8' N7' B1' 121.9(4) . . ?
C13' N8' N7' 105.1(4) . . ?
C13' N9' C12' 107.9(4) . . ?
C13' N9' C15' 127.2(4) . . ?
C12' N9' C15' 124.8(4) . . ?
N1' B1' N4' 106.8(4) . . ?
N1' B1' N7' 110.7(4) . . ?
N4' B1' N7' 110.6(4) . . ?
N1' B1' H1' 109.6 . . ?
N4' B1' H1' 109.6 . . ?
N7' B1' H1' 109.6 . . ?
N1' C2' N3' 106.7(4) . . ?
N1' C2' S1' 130.0(4) . . ?
N3' C2' S1' 123.4(4) . . ?
N2' C3' N3' 111.3(4) . . ?
N2' C3' C4' 125.0(4) . . ?
N3' C3' C4' 123.7(5) . . ?
C3' C4' H39' 109.5 . . ?
C3' C4' H40' 109.5 . . ?
H39' C4' H40' 109.5 . . ?
C3' C4' H41' 109.5 . . ?
H39' C4' H41' 109.5 . . ?
H40' C4' H41' 109.5 . . ?
N3' C5' C6' 113.0(4) . . ?
N3' C5' H42' 109.0 . . ?
C6' C5' H42' 109.0 . . ?
N3' C5' H43' 109.0 . . ?
C6' C5' H43' 109.0 . . ?
H42' C5' H43' 107.8 . . ?
C5' C6' H44' 109.5 . . ?
C5' C6' H45' 109.5 . . ?
H44' C6' H45' 109.5 . . ?
C5' C6' H46' 109.5 . . ?
H44' C6' H46' 109.5 . . ?
H45' C6' H46' 109.5 . . ?
N4' C7' N6' 106.1(4) . . ?
N4' C7' S2' 129.7(4) . . ?
N6' C7' S2' 124.2(4) . . ?
N5' C8' N6' 111.5(4) . . ?
N5' C8' C9' 124.6(5) . . ?
N6' C8' C9' 123.8(5) . . ?
C8' C9' H47' 109.5 . . ?
C8' C9' H48' 109.5 . . ?
H47' C9' H48' 109.5 . . ?
C8' C9' H49' 109.5 . . ?
H47' C9' H49' 109.5 . . ?
H48' C9' H49' 109.5 . . ?
N6' C10' C11' 112.1(4) . . ?
N6' C10' H50C 109.2 . . ?
C11' C10' H50C 109.2 . . ?
N6' C10' H51D 109.2 . . ?
C11' C10' H51D 109.2 . . ?
H50C C10' H51D 107.9 . . ?
C10' C11' H52D 109.5 . . ?
C10' C11' H53E 109.5 . . ?
H52D C11' H53E 109.5 . . ?
C10' C11' H54F 109.5 . . ?
H52D C11' H54F 109.5 . . ?
H53E C11' H54F 109.5 . . ?
N7' C12' N9' 104.7(4) . . ?
N7' C12' S3' 129.2(4) . . ?
N9' C12' S3' 126.1(4) . . ?
N8' C13' N9' 111.1(4) . . ?
N8' C13' C14' 124.8(5) . . ?
N9' C13' C14' 124.2(5) . . ?
C13' C14' H55D 109.5 . . ?
C13' C14' H56E 109.5 . . ?
H55D C14' H56E 109.5 . . ?
C13' C14' H57F 109.5 . . ?
H55D C14' H57F 109.5 . . ?
H56E C14' H57F 109.5 . . ?
N9' C15' C16' 111.3(4) . . ?
N9' C15' H58C 109.4 . . ?
C16' C15' H58C 109.4 . . ?
N9' C15' H59D 109.4 . . ?
C16' C15' H59D 109.4 . . ?
H58C C15' H59D 108.0 . . ?
C15' C16' H60D 109.5 . . ?
C15' C16' H61E 109.5 . . ?
H60D C16' H61E 109.5 . . ?
C15' C16' H62F 109.5 . . ?
H60D C16' H62F 109.5 . . ?
H61E C16' H62F 109.5 . . ?
C18' C17' C24' 124.6(4) . . ?
C18' C17' Rh1' 72.7(3) . . ?
C24' C17' Rh1' 110.1(3) . . ?
C18' C17' H63' 114.0 . . ?
C24' C17' H63' 114.0 . . ?
Rh1' C17' H63' 114.0 . . ?
C17' C18' C19' 124.4(5) . . ?
C17' C18' Rh1' 69.1(3) . . ?
C19' C18' Rh1' 114.1(3) . . ?
C17' C18' H64' 113.8 . . ?
C19' C18' H64' 113.8 . . ?
Rh1' C18' H64' 113.8 . . ?
C18' C19' C20' 111.4(4) . . ?
C18' C19' H65C 109.4 . . ?
C20' C19' H65C 109.4 . . ?
C18' C19' H66D 109.4 . . ?
C20' C19' H66D 109.4 . . ?
H65C C19' H66D 108.0 . . ?
C21' C20' C19' 112.5(4) . . ?
C21' C20' H67C 109.1 . . ?
C19' C20' H67C 109.1 . . ?
C21' C20' H68D 109.1 . . ?
C19' C20' H68D 109.1 . . ?
H67C C20' H68D 107.8 . . ?
C22' C21' C20' 126.3(5) . . ?
C22' C21' Rh1' 70.6(3) . . ?
C20' C21' Rh1' 112.0(3) . . ?
C22' C21' H69' 113.4 . . ?
C20' C21' H69' 113.4 . . ?
Rh1' C21' H69' 113.4 . . ?
C21' C22' C23' 122.6(5) . . ?
C21' C22' Rh1' 70.8(3) . . ?
C23' C22' Rh1' 112.9(3) . . ?
C21' C22' H70' 114.4 . . ?
C23' C22' H70' 114.4 . . ?
Rh1' C22' H70' 114.4 . . ?
C22' C23' C24' 112.3(4) . . ?
C22' C23' H71C 109.1 . . ?
C24' C23' H71C 109.1 . . ?
C22' C23' H72D 109.1 . . ?
C24' C23' H72D 109.1 . . ?
H71C C23' H72D 107.9 . . ?
C17' C24' C23' 112.1(4) . . ?
C17' C24' H73C 109.2 . . ?
C23' C24' H73C 109.2 . . ?
C17' C24' H74D 109.2 . . ?
C23' C24' H74D 109.2 . . ?
H73C C24' H74D 107.9 . . ?
H1O O1 H2O 108(2) . . ?

loop_
_geom_bond_atom_site_label_1
_geom_bond_atom_site_label_2
_geom_bond_distance
_geom_bond_site_symmetry_2
_geom_bond_publ_flag
Rh1 C21 2.113(5) . ?
Rh1 C18 2.125(4) . ?
Rh1 C17 2.125(4) . ?
Rh1 C22 2.126(5) . ?
Rh1 S2 2.3798(13) . ?
Rh1 S1 2.4615(12) . ?
S1 C2 1.707(5) . ?
S2 C7 1.708(5) . ?
S3 C12 1.693(4) . ?
N1 C2 1.346(5) . ?
N1 N2 1.395(5) . ?
N1 B1 1.544(6) . ?
N2 C3 1.311(5) . ?
N3 C2 1.360(5) . ?
N3 C3 1.374(5) . ?
N3 C5 1.472(5) . ?
N4 C7 1.335(5) . ?
N4 N5 1.385(4) . ?
N4 B1 1.548(6) . ?
N5 C8 1.309(6) . ?
N6 C8 1.360(6) . ?
N6 C7 1.368(5) . ?
N6 C10 1.463(5) . ?
N7 C12 1.371(5) . ?
N7 N8 1.405(5) . ?
N7 B1 1.518(6) . ?
N8 C13 1.288(5) . ?
N9 C12 1.355(5) . ?
N9 C13 1.372(5) . ?
N9 C15 1.474(5) . ?
B1 H1 1.0000 . ?
C3 C4 1.481(6) . ?
C4 H3A 0.9800 . ?
C4 H4B 0.9800 . ?
C4 H5C 0.9800 . ?
C5 C6 1.514(6) . ?
C5 H6A 0.9900 . ?
C5 H7B 0.9900 . ?
C6 H8A 0.9800 . ?
C6 H9B 0.9800 . ?
C6 H10C 0.9800 . ?
C8 C9 1.477(6) . ?
C9 H11A 0.9800 . ?
C9 H12B 0.9800 . ?
C9 H13C 0.9800 . ?
C10 C11 1.518(6) . ?
C10 H14A 0.9900 . ?
C10 H15B 0.9900 . ?
C11 H16A 0.9800 . ?
C11 H17B 0.9800 . ?
C11 H18C 0.9800 . ?
C13 C14 1.485(6) . ?
C14 H19A 0.9800 . ?
C14 H20B 0.9800 . ?
C14 H21C 0.9800 . ?
C15 C16 1.511(6) . ?
C15 H22A 0.9900 . ?
C15 H23B 0.9900 . ?
C16 H24A 0.9800 . ?
C16 H25B 0.9800 . ?
C16 H26C 0.9800 . ?
C17 C18 1.392(6) . ?
C17 C24 1.505(6) . ?
C17 H27 1.0000 . ?
C18 C19 1.507(7) . ?
C18 H28 1.0000 . ?
C19 C20 1.533(7) . ?
C19 H29A 0.9900 . ?
C19 H30B 0.9900 . ?
C20 C21 1.504(6) . ?
C20 H31A 0.9900 . ?
C20 H32B 0.9900 . ?
C21 C22 1.388(6) . ?
C21 H33 1.0000 . ?
C22 C23 1.525(6) . ?
C22 H34 1.0000 . ?
C23 C24 1.522(7) . ?
C23 H35A 0.9900 . ?
C23 H36B 0.9900 . ?
C24 H37A 0.9900 . ?
C24 H38B 0.9900 . ?
Rh1' C17' 2.112(5) . ?
Rh1' C22' 2.122(5) . ?
Rh1' C21' 2.126(4) . ?
Rh1' C18' 2.159(4) . ?
Rh1' S1' 2.3720(13) . ?
Rh1' S2' 2.4446(13) . ?
S1' C2' 1.699(4) . ?
S2' C7' 1.711(5) . ?
S3' C12' 1.683(5) . ?
N1' C2' 1.350(5) . ?
N1' N2' 1.394(5) . ?
N1' B1' 1.534(6) . ?
N2' C3' 1.301(6) . ?
N3' C2' 1.357(5) . ?
N3' C3' 1.378(5) . ?
N3' C5' 1.454(5) . ?
N4' C7' 1.325(5) . ?
N4' N5' 1.384(4) . ?
N4' B1' 1.541(6) . ?
N5' C8' 1.296(6) . ?
N6' C7' 1.369(5) . ?
N6' C8' 1.379(6) . ?
N6' C10' 1.463(5) . ?
N7' C12' 1.355(5) . ?
N7' N8' 1.394(5) . ?
N7' B1' 1.544(6) . ?
N8' C13' 1.306(6) . ?
N9' C13' 1.370(5) . ?
N9' C12' 1.375(5) . ?
N9' C15' 1.460(6) . ?
B1' H1' 1.0000 . ?
C3' C4' 1.494(6) . ?
C4' H39' 0.9800 . ?
C4' H40' 0.9800 . ?
C4' H41' 0.9800 . ?
C5' C6' 1.529(6) . ?
C5' H42' 0.9900 . ?
C5' H43' 0.9900 . ?
C6' H44' 0.9800 . ?
C6' H45' 0.9800 . ?
C6' H46' 0.9800 . ?
C8' C9' 1.491(6) . ?
C9' H47' 0.9800 . ?
C9' H48' 0.9800 . ?
C9' H49' 0.9800 . ?
C10' C11' 1.509(6) . ?
C10' H50C 0.9900 . ?
C10' H51D 0.9900 . ?
C11' H52D 0.9800 . ?
C11' H53E 0.9800 . ?
C11' H54F 0.9800 . ?
C13' C14' 1.484(6) . ?
C14' H55D 0.9800 . ?
C14' H56E 0.9800 . ?
C14' H57F 0.9800 . ?
C15' C16' 1.519(6) . ?
C15' H58C 0.9900 . ?
C15' H59D 0.9900 . ?
C16' H60D 0.9800 . ?
C16' H61E 0.9800 . ?
C16' H62F 0.9800 . ?
C17' C18' 1.398(7) . ?
C17' C24' 1.519(7) . ?
C17' H63' 1.0000 . ?
C18' C19' 1.509(6) . ?
C18' H64' 1.0000 . ?
C19' C20' 1.534(6) . ?
C19' H65C 0.9900 . ?
C19' H66D 0.9900 . ?
C20' C21' 1.500(6) . ?
C20' H67C 0.9900 . ?
C20' H68D 0.9900 . ?
C21' C22' 1.404(7) . ?
C21' H69' 1.0000 . ?
C22' C23' 1.518(7) . ?
C22' H70' 1.0000 . ?
C23' C24' 1.538(7) . ?
C23' H71C 0.9900 . ?
C23' H72D 0.9900 . ?
C24' H73C 0.9900 . ?
C24' H74D 0.9900 . ?
O1 H1O 0.904(10) . ?
O1 H2O 0.902(10) . ?

loop_
_geom_torsion_atom_site_label_1
_geom_torsion_atom_site_label_2
_geom_torsion_atom_site_label_3
_geom_torsion_atom_site_label_4
_geom_torsion
_geom_torsion_site_symmetry_1
_geom_torsion_site_symmetry_2
_geom_torsion_site_symmetry_3
_geom_torsion_site_symmetry_4
_geom_torsion_publ_flag
C21 Rh1 S1 C2 -70.2(2) . . . . ?
C18 Rh1 S1 C2 -28.8(7) . . . . ?
C17 Rh1 S1 C2 -175.7(3) . . . . ?
C22 Rh1 S1 C2 -108.4(2) . . . . ?
S2 Rh1 S1 C2 98.00(17) . . . . ?
C21 Rh1 S2 C7 74.3(6) . . . . ?
C18 Rh1 S2 C7 134.2(2) . . . . ?
C17 Rh1 S2 C7 171.6(2) . . . . ?
C22 Rh1 S2 C7 -133.5(3) . . . . ?
S1 Rh1 S2 C7 -36.20(16) . . . . ?
C2 N1 N2 C3 0.8(5) . . . . ?
B1 N1 N2 C3 -171.3(4) . . . . ?
C7 N4 N5 C8 2.2(5) . . . . ?
B1 N4 N5 C8 174.7(4) . . . . ?
C12 N7 N8 C13 0.8(5) . . . . ?
B1 N7 N8 C13 -169.6(4) . . . . ?
C12 N7 B1 N1 -103.2(5) . . . . ?
N8 N7 B1 N1 65.3(5) . . . . ?
C12 N7 B1 N4 140.9(4) . . . . ?
N8 N7 B1 N4 -50.6(5) . . . . ?
C2 N1 B1 N7 -178.7(4) . . . . ?
N2 N1 B1 N7 -7.7(5) . . . . ?
C2 N1 B1 N4 -58.8(5) . . . . ?
N2 N1 B1 N4 112.2(4) . . . . ?
C7 N4 B1 N7 -126.1(5) . . . . ?
N5 N4 B1 N7 63.0(5) . . . . ?
C7 N4 B1 N1 115.2(5) . . . . ?
N5 N4 B1 N1 -55.7(5) . . . . ?
N2 N1 C2 N3 -1.3(5) . . . . ?
B1 N1 C2 N3 170.7(4) . . . . ?
N2 N1 C2 S1 -179.3(3) . . . . ?
B1 N1 C2 S1 -7.3(6) . . . . ?
C3 N3 C2 N1 1.3(5) . . . . ?
C5 N3 C2 N1 177.7(4) . . . . ?
C3 N3 C2 S1 179.4(3) . . . . ?
C5 N3 C2 S1 -4.2(6) . . . . ?
Rh1 S1 C2 N1 -31.2(4) . . . . ?
Rh1 S1 C2 N3 151.2(3) . . . . ?
N1 N2 C3 N3 0.1(5) . . . . ?
N1 N2 C3 C4 180.0(4) . . . . ?
C2 N3 C3 N2 -0.9(5) . . . . ?
C5 N3 C3 N2 -177.3(4) . . . . ?
C2 N3 C3 C4 179.2(4) . . . . ?
C5 N3 C3 C4 2.8(7) . . . . ?
C2 N3 C5 C6 -94.8(5) . . . . ?
C3 N3 C5 C6 81.0(5) . . . . ?
N5 N4 C7 N6 -3.0(5) . . . . ?
B1 N4 C7 N6 -174.6(4) . . . . ?
N5 N4 C7 S2 175.7(3) . . . . ?
B1 N4 C7 S2 4.1(7) . . . . ?
C8 N6 C7 N4 2.7(5) . . . . ?
C10 N6 C7 N4 175.8(4) . . . . ?
C8 N6 C7 S2 -176.1(3) . . . . ?
C10 N6 C7 S2 -3.0(6) . . . . ?
Rh1 S2 C7 N4 -39.1(5) . . . . ?
Rh1 S2 C7 N6 139.4(3) . . . . ?
N4 N5 C8 N6 -0.4(5) . . . . ?
N4 N5 C8 C9 179.1(4) . . . . ?
C7 N6 C8 N5 -1.4(5) . . . . ?
C10 N6 C8 N5 -174.4(4) . . . . ?
C7 N6 C8 C9 179.1(4) . . . . ?
C10 N6 C8 C9 6.1(7) . . . . ?
C8 N6 C10 C11 88.7(6) . . . . ?
C7 N6 C10 C11 -83.1(5) . . . . ?
C13 N9 C12 N7 0.8(5) . . . . ?
C15 N9 C12 N7 178.9(4) . . . . ?
C13 N9 C12 S3 -178.2(3) . . . . ?
C15 N9 C12 S3 -0.1(7) . . . . ?
N8 N7 C12 N9 -1.0(5) . . . . ?
B1 N7 C12 N9 168.5(4) . . . . ?
N8 N7 C12 S3 178.0(3) . . . . ?
B1 N7 C12 S3 -12.5(7) . . . . ?
N7 N8 C13 N9 -0.3(5) . . . . ?
N7 N8 C13 C14 179.1(4) . . . . ?
C12 N9 C13 N8 -0.3(5) . . . . ?
C15 N9 C13 N8 -178.4(4) . . . . ?
C12 N9 C13 C14 -179.7(4) . . . . ?
C15 N9 C13 C14 2.2(7) . . . . ?
C12 N9 C15 C16 95.1(5) . . . . ?
C13 N9 C15 C16 -87.1(5) . . . . ?
C21 Rh1 C17 C18 66.2(3) . . . . ?
C22 Rh1 C17 C18 100.6(3) . . . . ?
S2 Rh1 C17 C18 -101.2(3) . . . . ?
S1 Rh1 C17 C18 169.5(3) . . . . ?
C21 Rh1 C17 C24 -55.3(4) . . . . ?
C18 Rh1 C17 C24 -121.5(5) . . . . ?
C22 Rh1 C17 C24 -20.9(3) . . . . ?
S2 Rh1 C17 C24 137.3(3) . . . . ?
S1 Rh1 C17 C24 48.0(5) . . . . ?
C24 C17 C18 C19 -3.1(7) . . . . ?
Rh1 C17 C18 C19 -105.3(5) . . . . ?
C24 C17 C18 Rh1 102.1(4) . . . . ?
C21 Rh1 C18 C17 -114.0(3) . . . . ?
C22 Rh1 C18 C17 -76.4(3) . . . . ?
S2 Rh1 C18 C17 77.0(3) . . . . ?
S1 Rh1 C18 C17 -155.9(5) . . . . ?
C21 Rh1 C18 C19 6.3(3) . . . . ?
C17 Rh1 C18 C19 120.3(5) . . . . ?
C22 Rh1 C18 C19 43.9(4) . . . . ?
S2 Rh1 C18 C19 -162.7(3) . . . . ?
S1 Rh1 C18 C19 -35.6(9) . . . . ?
C17 C18 C19 C20 93.3(6) . . . . ?
Rh1 C18 C19 C20 11.3(5) . . . . ?
C18 C19 C20 C21 -31.2(6) . . . . ?
C19 C20 C21 C22 -44.8(7) . . . . ?
C19 C20 C21 Rh1 35.8(5) . . . . ?
C18 Rh1 C21 C22 99.5(3) . . . . ?
C17 Rh1 C21 C22 64.6(3) . . . . ?
S2 Rh1 C21 C22 160.2(5) . . . . ?
S1 Rh1 C21 C22 -88.5(3) . . . . ?
C18 Rh1 C21 C20 -22.7(3) . . . . ?
C17 Rh1 C21 C20 -57.5(4) . . . . ?
C22 Rh1 C21 C20 -122.1(5) . . . . ?
S2 Rh1 C21 C20 38.1(9) . . . . ?
S1 Rh1 C21 C20 149.3(3) . . . . ?
C20 C21 C22 C23 -5.0(8) . . . . ?
Rh1 C21 C22 C23 -106.0(5) . . . . ?
C20 C21 C22 Rh1 101.0(5) . . . . ?
C18 Rh1 C22 C21 -77.8(3) . . . . ?
C17 Rh1 C22 C21 -115.3(3) . . . . ?
S2 Rh1 C22 C21 -170.5(2) . . . . ?
S1 Rh1 C22 C21 90.4(3) . . . . ?
C21 Rh1 C22 C23 119.3(5) . . . . ?
C18 Rh1 C22 C23 41.5(4) . . . . ?
C17 Rh1 C22 C23 4.0(3) . . . . ?
S2 Rh1 C22 C23 -51.2(5) . . . . ?
S1 Rh1 C22 C23 -150.3(3) . . . . ?
C21 C22 C23 C24 95.1(6) . . . . ?
Rh1 C22 C23 C24 13.5(5) . . . . ?
C18 C17 C24 C23 -45.7(6) . . . . ?
Rh1 C17 C24 C23 34.9(5) . . . . ?
C22 C23 C24 C17 -31.7(6) . . . . ?
C17' Rh1' S1' C2' 66.0(7) . . . . ?
C22' Rh1' S1' C2' 119.8(2) . . . . ?
C21' Rh1' S1' C2' 157.6(2) . . . . ?
C18' Rh1' S1' C2' -149.8(3) . . . . ?
S2' Rh1' S1' C2' -58.27(17) . . . . ?
C17' Rh1' S2' C7' -80.0(2) . . . . ?
C22' Rh1' S2' C7' -68.7(15) . . . . ?
C21' Rh1' S2' C7' 173.6(3) . . . . ?
C18' Rh1' S2' C7' -117.8(2) . . . . ?
S1' Rh1' S2' C7' 90.38(17) . . . . ?
C2' N1' N2' C3' 2.3(5) . . . . ?
B1' N1' N2' C3' 178.1(4) . . . . ?
C7' N4' N5' C8' -0.9(5) . . . . ?
B1' N4' N5' C8' -171.7(4) . . . . ?
C12' N7' N8' C13' 1.6(5) . . . . ?
B1' N7' N8' C13' 173.1(4) . . . . ?
C2' N1' B1' N4' 107.6(5) . . . . ?
N2' N1' B1' N4' -67.2(5) . . . . ?
C2' N1' B1' N7' -132.0(5) . . . . ?
N2' N1' B1' N7' 53.2(5) . . . . ?
C7' N4' B1' N1' -75.9(5) . . . . ?
N5' N4' B1' N1' 93.6(5) . . . . ?
C7' N4' B1' N7' 163.6(4) . . . . ?
N5' N4' B1' N7' -26.9(6) . . . . ?
C12' N7' B1' N1' -177.5(4) . . . . ?
N8' N7' B1' N1' 12.3(6) . . . . ?
C12' N7' B1' N4' -59.4(6) . . . . ?
N8' N7' B1' N4' 130.4(4) . . . . ?
N2' N1' C2' N3' -2.8(5) . . . . ?
B1' N1' C2' N3' -178.1(4) . . . . ?
N2' N1' C2' S1' 176.6(3) . . . . ?
B1' N1' C2' S1' 1.3(7) . . . . ?
C3' N3' C2' N1' 2.2(5) . . . . ?
C5' N3' C2' N1' -178.9(4) . . . . ?
C3' N3' C2' S1' -177.2(3) . . . . ?
C5' N3' C2' S1' 1.7(6) . . . . ?
Rh1' S1' C2' N1' -14.9(5) . . . . ?
Rh1' S1' C2' N3' 164.4(3) . . . . ?
N1' N2' C3' N3' -0.9(5) . . . . ?
N1' N2' C3' C4' 179.3(4) . . . . ?
C2' N3' C3' N2' -0.8(5) . . . . ?
C5' N3' C3' N2' -179.7(4) . . . . ?
C2' N3' C3' C4' 179.0(4) . . . . ?
C5' N3' C3' C4' 0.1(7) . . . . ?
C2' N3' C5' C6' 89.4(5) . . . . ?
C3' N3' C5' C6' -91.9(5) . . . . ?
N5' N4' C7' N6' 2.1(5) . . . . ?
B1' N4' C7' N6' 172.5(4) . . . . ?
N5' N4' C7' S2' -177.2(3) . . . . ?
B1' N4' C7' S2' -6.8(7) . . . . ?
C8' N6' C7' N4' -2.4(5) . . . . ?
C10' N6' C7' N4' -177.7(4) . . . . ?
C8' N6' C7' S2' 177.0(3) . . . . ?
C10' N6' C7' S2' 1.6(7) . . . . ?
Rh1' S2' C7' N4' -16.7(5) . . . . ?
Rh1' S2' C7' N6' 164.1(3) . . . . ?
N4' N5' C8' N6' -0.7(5) . . . . ?
N4' N5' C8' C9' 179.4(4) . . . . ?
C7' N6' C8' N5' 2.0(5) . . . . ?
C10' N6' C8' N5' 177.3(4) . . . . ?
C7' N6' C8' C9' -178.2(4) . . . . ?
C10' N6' C8' C9' -2.8(7) . . . . ?
C7' N6' C10' C11' 82.6(6) . . . . ?
C8' N6' C10' C11' -91.8(6) . . . . ?
N8' N7' C12' N9' -3.1(4) . . . . ?
B1' N7' C12' N9' -174.2(4) . . . . ?
N8' N7' C12' S3' 174.6(3) . . . . ?
B1' N7' C12' S3' 3.6(7) . . . . ?
C13' N9' C12' N7' 3.4(5) . . . . ?
C15' N9' C12' N7' -174.5(4) . . . . ?
C13' N9' C12' S3' -174.4(3) . . . . ?
C15' N9' C12' S3' 7.7(6) . . . . ?
N7' N8' C13' N9' 0.7(5) . . . . ?
N7' N8' C13' C14' -178.1(4) . . . . ?
C12' N9' C13' N8' -2.6(5) . . . . ?
C15' N9' C13' N8' 175.2(4) . . . . ?
C12' N9' C13' C14' 176.2(4) . . . . ?
C15' N9' C13' C14' -6.0(7) . . . . ?
C13' N9' C15' C16' -86.8(6) . . . . ?
C12' N9' C15' C16' 90.7(5) . . . . ?
C22' Rh1' C17' C18' 99.0(3) . . . . ?
C21' Rh1' C17' C18' 63.4(3) . . . . ?
S1' Rh1' C17' C18' 153.5(5) . . . . ?
S2' Rh1' C17' C18' -82.1(3) . . . . ?
C22' Rh1' C17' C24' -22.2(3) . . . . ?
C21' Rh1' C17' C24' -57.8(4) . . . . ?
C18' Rh1' C17' C24' -121.3(5) . . . . ?
S1' Rh1' C17' C24' 32.3(9) . . . . ?
S2' Rh1' C17' C24' 156.7(3) . . . . ?
C24' C17' C18' C19' -2.7(8) . . . . ?
Rh1' C17' C18' C19' -105.6(4) . . . . ?
C24' C17' C18' Rh1' 102.8(5) . . . . ?
C22' Rh1' C18' C17' -78.3(3) . . . . ?
C21' Rh1' C18' C17' -115.9(3) . . . . ?
S1' Rh1' C18' C17' -168.9(2) . . . . ?
S2' Rh1' C18' C17' 97.6(3) . . . . ?
C17' Rh1' C18' C19' 119.5(5) . . . . ?
C22' Rh1' C18' C19' 41.2(4) . . . . ?
C21' Rh1' C18' C19' 3.5(4) . . . . ?
S1' Rh1' C18' C19' -49.5(5) . . . . ?
S2' Rh1' C18' C19' -142.9(4) . . . . ?
C17' C18' C19' C20' 94.2(6) . . . . ?
Rh1' C18' C19' C20' 13.8(6) . . . . ?
C18' C19' C20' C21' -31.3(6) . . . . ?
C19' C20' C21' C22' -46.9(7) . . . . ?
C19' C20' C21' Rh1' 34.6(6) . . . . ?
C17' Rh1' C21' C22' 67.5(3) . . . . ?
C18' Rh1' C21' C22' 101.7(3) . . . . ?
S1' Rh1' C21' C22' -100.7(3) . . . . ?
S2' Rh1' C21' C22' 172.2(2) . . . . ?
C17' Rh1' C21' C20' -54.8(4) . . . . ?
C22' Rh1' C21' C20' -122.3(5) . . . . ?
C18' Rh1' C21' C20' -20.7(4) . . . . ?
S1' Rh1' C21' C20' 137.0(4) . . . . ?
S2' Rh1' C21' C20' 49.9(5) . . . . ?
C20' C21' C22' C23' -2.0(8) . . . . ?
Rh1' C21' C22' C23' -105.4(5) . . . . ?
C20' C21' C22' Rh1' 103.5(5) . . . . ?
C17' Rh1' C22' C21' -112.5(3) . . . . ?
C18' Rh1' C22' C21' -74.9(3) . . . . ?
S1' Rh1' C22' C21' 77.0(3) . . . . ?
S2' Rh1' C22' C21' -123.9(14) . . . . ?
C17' Rh1' C22' C23' 5.7(4) . . . . ?
C21' Rh1' C22' C23' 118.2(5) . . . . ?
C18' Rh1' C22' C23' 43.3(4) . . . . ?
S1' Rh1' C22' C23' -164.8(4) . . . . ?
S2' Rh1' C22' C23' -5.7(18) . . . . ?
C21' C22' C23' C24' 93.2(6) . . . . ?
Rh1' C22' C23' C24' 12.0(6) . . . . ?
C18' C17' C24' C23' -47.3(7) . . . . ?
Rh1' C17' C24' C23' 35.1(5) . . . . ?
C22' C23' C24' C17' -31.0(6) . . . . ?
